data_4308206
loop_
_publ_author_name
'Timothy J. Boyle'
'Leigh Anna M. Ottley'
'Sherrika D. Daniel-Taylor'
'Louis J. Tribby'
'Scott D. Bunge'
'Alison L. Costello'
'Todd M. Alam'
'John C. Gordon'
'T. Mark MCleskey'

_publ_contact_author_address '1001 University Blvd, Albuquerque, NM 87106'
_publ_contact_author_email tjboyle@sandia.gov
_publ_contact_author_fax '(505) 272-7336'
_publ_contact_author_name 'Timothy J. Boyle et.al.'
_publ_section_title
;
Isostructural neo-Pentoxide Derivatives of Group 3 and the Lanthanide Series
Metals for the Production of Ln2O3 Nanoparticles
;
_journal_name_full 'Inorganic Chemistry'
_journal_page_first 3705
_journal_page_last 3713
_journal_paper_doi 10.1021/ic070253u
_journal_volume 46
_journal_year 2007
_chemical_formula_moiety 'C60 H132 O12 Y4'
_chemical_formula_sum 'C60 H132 O12 Y4'
_chemical_formula_weight 1401.30
_chemical_name_common '[Y(ONep)3]4'
_chemical_name_systematic
; 
 ? 
;
_space_group_IT_number 114
_symmetry_cell_setting tetragonal
_symmetry_space_group_name_Hall 'P -4 2n'
_symmetry_space_group_name_H-M 'P -4 21 c'
_atom_sites_solution_hydrogens geom
_atom_sites_solution_primary direct
_atom_sites_solution_secondary difmap
_audit_creation_method SHELXL-97
_cell_angle_alpha 90.00
_cell_angle_beta 90.00
_cell_angle_gamma 90.00
_cell_formula_units_Z 2
_cell_length_a 18.035(2)
_cell_length_b 18.035(2)
_cell_length_c 11.773(3)
_cell_measurement_reflns_used 2849
_cell_measurement_temperature 178(2)
_cell_measurement_theta_max 19.47
_cell_measurement_theta_min 2.26
_cell_volume 3829.3(11)
_computing_cell_refinement 'Bruker SMART'
_computing_data_collection 'Bruker SMART'
_computing_data_reduction 'Bruker SAINT'
_computing_molecular_graphics 'Bruker SHELXTL'
_computing_publication_material 'Bruker SHELXTL'
_computing_structure_refinement 'SHELXL-97 (Sheldrick, 1997)'
_computing_structure_solution 'SHELXS-97 (Sheldrick, 1990)'
_diffrn_ambient_temperature 178(2)
_diffrn_measured_fraction_theta_full 0.996
_diffrn_measured_fraction_theta_max 0.996
_diffrn_measurement_device_type 'CCD area detector'
_diffrn_measurement_method 'phi and omega scans'
_diffrn_radiation_monochromator graphite
_diffrn_radiation_source 'fine-focus sealed tube'
_diffrn_radiation_type MoK\a
_diffrn_radiation_wavelength 0.71073
_diffrn_reflns_av_R_equivalents 0.0852
_diffrn_reflns_av_sigmaI/netI 0.0577
_diffrn_reflns_limit_h_max 21
_diffrn_reflns_limit_h_min -21
_diffrn_reflns_limit_k_max 21
_diffrn_reflns_limit_k_min -21
_diffrn_reflns_limit_l_max 14
_diffrn_reflns_limit_l_min -14
_diffrn_reflns_number 27743
_diffrn_reflns_theta_full 25.43
_diffrn_reflns_theta_max 25.43
_diffrn_reflns_theta_min 1.60
_exptl_absorpt_coefficient_mu 3.048
_exptl_absorpt_correction_T_max 0.737
_exptl_absorpt_correction_T_min 0.630
_exptl_absorpt_correction_type empirical
_exptl_absorpt_process_details SADABS
_exptl_crystal_colour colorless
_exptl_crystal_density_diffrn 1.215
_exptl_crystal_density_meas ?
_exptl_crystal_density_method .
_exptl_crystal_description irregular
_exptl_crystal_F_000 1488
_exptl_crystal_size_max 0.177
_exptl_crystal_size_mid 0.129
_exptl_crystal_size_min 0.10
_refine_diff_density_max 0.621
_refine_diff_density_min -0.594
_refine_diff_density_rms 0.081
_refine_ls_abs_structure_details 'Flack H D (1983), Acta Cryst. A39, 876-881'
_refine_ls_abs_structure_Flack -0.017(14)
_refine_ls_extinction_method none
_refine_ls_goodness_of_fit_ref 1.027
_refine_ls_hydrogen_treatment constr
_refine_ls_matrix_type full
_refine_ls_number_parameters 181
_refine_ls_number_reflns 3510
_refine_ls_number_restraints 0
_refine_ls_restrained_S_all 1.027
_refine_ls_R_factor_all 0.0705
_refine_ls_R_factor_gt 0.0494
_refine_ls_shift/su_max 0.005
_refine_ls_shift/su_mean 0.000
_refine_ls_structure_factor_coef Fsqd
_refine_ls_weighting_details 'calc w=1/[\s^2^(Fo^2^)+(0.0447P)^2^+8.1287P] where P=(Fo^2^+2Fc^2^)/3'
_refine_ls_weighting_scheme calc
_refine_ls_wR_factor_gt 0.1089
_refine_ls_wR_factor_ref 0.1192
_reflns_number_gt 2748
_reflns_number_total 3510
_reflns_threshold_expression >2sigma(I)
_cod_data_source_file ic070253usi20070208_065126_02.cif
_cod_data_source_block lmo066s
_cod_depositor_comments
;
The following automatic conversions were performed:
'_symmetry_cell_setting' value 'Tetragonal' changed to 'tetragonal'
according to '/home/saulius/struct/CIF-dictionaries/cif_core.dic'
dictionary named 'cif_core.dic' version 2.4.1 from 2010-06-29.

Automatic conversion script
Id: cif_fix_enum 1527 2010-12-29 10:47:43Z saulius 
;
_cod_database_code 4308206

loop_
_symmetry_equiv_pos_as_xyz
'x, y, z'
'-x, -y, z'
'y, -x, -z'
'-y, x, -z'
'-x+1/2, y+1/2, -z+1/2'
'x+1/2, -y+1/2, -z+1/2'
'-y+1/2, -x+1/2, z+1/2'
'y+1/2, x+1/2, z+1/2'

loop_
_atom_site_label
_atom_site_type_symbol
_atom_site_fract_x
_atom_site_fract_y
_atom_site_fract_z
_atom_site_U_iso_or_equiv
_atom_site_adp_type
_atom_site_occupancy
_atom_site_symmetry_multiplicity
_atom_site_calc_flag
_atom_site_refinement_flags
_atom_site_disorder_assembly
_atom_site_disorder_group
Y1 Y 0.45539(2) 0.36792(2) 0.99951(8) 0.02836(15) Uani 1 1 d . . .
O1 O 0.4174(2) 0.26147(17) 0.9983(5) 0.0404(9) Uani 1 1 d . . .
O2 O 0.4065(2) 0.4537(2) 0.8841(3) 0.0274(9) Uani 1 1 d . . .
O3 O 0.3749(2) 0.4377(2) 1.1012(4) 0.0313(10) Uani 1 1 d . . .
C1 C 0.3791(5) 0.1973(4) 0.9649(7) 0.069(3) Uani 1 1 d . . .
H1A H 0.3878 0.1892 0.8828 0.082 Uiso 1 1 calc R . .
H1B H 0.3254 0.2060 0.9754 0.082 Uiso 1 1 calc R . .
C2 C 0.4003(4) 0.1275(3) 1.0281(6) 0.049(2) Uani 1 1 d . . .
C3 C 0.3845(6) 0.1368(5) 1.1545(8) 0.098(4) Uani 1 1 d . . .
H3A H 0.3911 0.0891 1.1931 0.148 Uiso 1 1 calc R . .
H3B H 0.3333 0.1539 1.1650 0.148 Uiso 1 1 calc R . .
H3C H 0.4187 0.1733 1.1867 0.148 Uiso 1 1 calc R . .
C4 C 0.4818(5) 0.1123(4) 1.0162(17) 0.150(6) Uani 1 1 d . . .
H4A H 0.4930 0.0996 0.9371 0.225 Uiso 1 1 calc R . .
H4B H 0.4957 0.0709 1.0656 0.225 Uiso 1 1 calc R . .
H4C H 0.5099 0.1566 1.0380 0.225 Uiso 1 1 calc R . .
C5 C 0.3541(6) 0.0632(4) 0.9855(10) 0.097(3) Uani 1 1 d . . .
H5A H 0.3642 0.0551 0.9047 0.146 Uiso 1 1 calc R . .
H5B H 0.3013 0.0745 0.9959 0.146 Uiso 1 1 calc R . .
H5C H 0.3667 0.0184 1.0283 0.146 Uiso 1 1 calc R . .
C6 C 0.4128(3) 0.4579(4) 0.7648(5) 0.0361(14) Uani 1 1 d . . .
H6A H 0.4603 0.4349 0.7416 0.043 Uiso 1 1 calc R . .
H6B H 0.4145 0.5107 0.7422 0.043 Uiso 1 1 calc R . .
C7 C 0.3502(3) 0.4203(3) 0.7011(5) 0.0361(15) Uani 1 1 d . . .
C8 C 0.3499(5) 0.3374(4) 0.7247(8) 0.068(3) Uani 1 1 d . . .
H8A H 0.3996 0.3172 0.7117 0.102 Uiso 1 1 calc R . .
H8B H 0.3145 0.3129 0.6739 0.102 Uiso 1 1 calc R . .
H8C H 0.3353 0.3286 0.8038 0.102 Uiso 1 1 calc R . .
C9 C 0.3606(6) 0.4348(7) 0.5748(6) 0.101(4) Uani 1 1 d . . .
H9A H 0.3547 0.4879 0.5596 0.152 Uiso 1 1 calc R . .
H9B H 0.3236 0.4068 0.5316 0.152 Uiso 1 1 calc R . .
H9C H 0.4105 0.4191 0.5519 0.152 Uiso 1 1 calc R . .
C10 C 0.2751(4) 0.4526(4) 0.7359(7) 0.059(2) Uani 1 1 d . . .
H10A H 0.2624 0.4355 0.8125 0.089 Uiso 1 1 calc R . .
H10B H 0.2369 0.4361 0.6823 0.089 Uiso 1 1 calc R . .
H10C H 0.2778 0.5068 0.7352 0.089 Uiso 1 1 calc R . .
C11 C 0.3393(7) 0.4161(10) 1.1964(8) 0.198(10) Uani 1 1 d . . .
H11A H 0.3336 0.4618 1.2421 0.237 Uiso 1 1 calc R . .
H11B H 0.3755 0.3849 1.2379 0.237 Uiso 1 1 calc R . .
C12 C 0.2711(3) 0.3787(3) 1.2069(5) 0.0356(15) Uani 1 1 d . . .
C13 C 0.2804(15) 0.3196(7) 1.2858(13) 0.280(16) Uani 1 1 d . . .
H13A H 0.3323 0.3036 1.2858 0.420 Uiso 1 1 calc R . .
H13B H 0.2486 0.2779 1.2638 0.420 Uiso 1 1 calc R . .
H13C H 0.2667 0.3365 1.3620 0.420 Uiso 1 1 calc R . .
C14 C 0.2395(3) 0.3498(4) 1.0945(6) 0.0463(17) Uani 1 1 d . . .
H14A H 0.2386 0.3902 1.0387 0.069 Uiso 1 1 calc R . .
H14B H 0.1890 0.3315 1.1067 0.069 Uiso 1 1 calc R . .
H14C H 0.2708 0.3094 1.0662 0.069 Uiso 1 1 calc R . .
C15 C 0.2222(7) 0.4317(13) 1.2563(16) 0.281(16) Uani 1 1 d . . .
H15A H 0.2109 0.4172 1.3346 0.421 Uiso 1 1 calc R . .
H15B H 0.1762 0.4339 1.2121 0.421 Uiso 1 1 calc R . .
H15C H 0.2459 0.4806 1.2562 0.421 Uiso 1 1 calc R . .

loop_
_atom_site_aniso_label
_atom_site_aniso_U_11
_atom_site_aniso_U_22
_atom_site_aniso_U_33
_atom_site_aniso_U_23
_atom_site_aniso_U_13
_atom_site_aniso_U_12
Y1 0.0296(3) 0.0204(2) 0.0351(3) 0.0002(5) -0.0037(5) -0.00335(18)
O1 0.051(2) 0.0196(17) 0.051(2) -0.006(3) -0.005(4) -0.0086(15)
O2 0.027(2) 0.027(2) 0.028(2) 0.0002(19) -0.0010(18) -0.0013(18)
O3 0.027(2) 0.033(2) 0.034(2) 0.0020(18) 0.005(2) -0.0057(19)
C1 0.102(7) 0.035(4) 0.069(6) 0.000(3) -0.018(4) -0.025(4)
C2 0.051(4) 0.027(3) 0.069(6) 0.001(3) 0.018(3) -0.011(3)
C3 0.145(10) 0.074(6) 0.076(6) 0.016(6) -0.008(7) -0.039(7)
C4 0.079(6) 0.041(5) 0.329(19) 0.023(11) 0.061(12) 0.009(4)
C5 0.150(8) 0.038(4) 0.103(7) 0.003(6) -0.005(9) -0.042(5)
C6 0.037(4) 0.040(4) 0.031(3) -0.001(3) 0.001(3) -0.007(3)
C7 0.037(4) 0.038(4) 0.033(3) -0.004(3) 0.000(3) -0.010(3)
C8 0.062(5) 0.032(4) 0.109(7) -0.029(4) -0.039(5) 0.009(4)
C9 0.096(8) 0.176(11) 0.032(4) -0.017(5) -0.005(5) -0.048(8)
C10 0.048(4) 0.051(4) 0.078(5) -0.017(4) -0.034(4) 0.001(4)
C11 0.139(10) 0.41(3) 0.039(5) -0.033(9) 0.013(6) -0.214(14)
C12 0.034(3) 0.031(3) 0.042(4) 0.000(3) 0.002(3) -0.008(3)
C13 0.61(4) 0.084(9) 0.151(13) 0.062(9) -0.26(2) -0.142(17)
C14 0.034(4) 0.057(4) 0.048(4) 0.006(3) -0.007(3) -0.011(3)
C15 0.080(9) 0.47(3) 0.29(2) -0.32(3) -0.070(12) 0.107(14)

loop_
_atom_type_symbol
_atom_type_description
_atom_type_scat_dispersion_real
_atom_type_scat_dispersion_imag
_atom_type_scat_source
C C 0.0033 0.0016 'International Tables Vol C Tables 4.2.6.8 and 6.1.1.4'
H H 0.0000 0.0000 'International Tables Vol C Tables 4.2.6.8 and 6.1.1.4'
O O 0.0106 0.0060 'International Tables Vol C Tables 4.2.6.8 and 6.1.1.4'
Y Y -2.7962 3.5667 'International Tables Vol C Tables 4.2.6.8 and 6.1.1.4'

loop_
_geom_angle_atom_site_label_1
_geom_angle_atom_site_label_2
_geom_angle_atom_site_label_3
_geom_angle
_geom_angle_site_symmetry_1
_geom_angle_site_symmetry_3
_geom_angle_publ_flag
O1 Y1 O2 120.93(18) . . ?
O1 Y1 O2 122.75(18) . 4_657 ?
O2 Y1 O2 116.32(18) . 4_657 ?
O1 Y1 O3 108.16(16) . . ?
O2 Y1 O3 71.60(14) . . ?
O2 Y1 O3 88.49(16) 4_657 . ?
O1 Y1 O3 109.52(17) . 4_657 ?
O2 Y1 O3 88.84(15) . 4_657 ?
O2 Y1 O3 71.39(13) 4_657 4_657 ?
O3 Y1 O3 142.32(17) . 4_657 ?
O1 Y1 Y1 134.03(10) . 3_567 ?
O2 Y1 Y1 37.66(11) . 3_567 ?
O2 Y1 Y1 92.54(9) 4_657 3_567 ?
O3 Y1 Y1 38.34(10) . 3_567 ?
O3 Y1 Y1 109.24(10) 4_657 3_567 ?
O1 Y1 Y1 135.97(10) . 4_657 ?
O2 Y1 Y1 92.78(10) . 4_657 ?
O2 Y1 Y1 37.51(10) 4_657 4_657 ?
O3 Y1 Y1 109.07(10) . 4_657 ?
O3 Y1 Y1 38.26(11) 4_657 4_657 ?
Y1 Y1 Y1 90.0 3_567 4_657 ?
C1 O1 Y1 160.7(5) . . ?
C6 O2 Y1 127.5(4) . . ?
C6 O2 Y1 126.4(4) . 3_567 ?
Y1 O2 Y1 104.84(16) . 3_567 ?
C11 O3 Y1 125.8(9) . . ?
C11 O3 Y1 130.8(9) . 3_567 ?
Y1 O3 Y1 103.40(16) . 3_567 ?
O1 C1 C2 115.2(6) . . ?
O1 C1 H1A 108.5 . . ?
C2 C1 H1A 108.5 . . ?
O1 C1 H1B 108.5 . . ?
C2 C1 H1B 108.5 . . ?
H1A C1 H1B 107.5 . . ?
C4 C2 C1 110.7(7) . . ?
C4 C2 C5 111.6(7) . . ?
C1 C2 C5 109.6(7) . . ?
C4 C2 C3 107.1(10) . . ?
C1 C2 C3 110.0(7) . . ?
C5 C2 C3 107.7(7) . . ?
C2 C3 H3A 109.5 . . ?
C2 C3 H3B 109.5 . . ?
H3A C3 H3B 109.5 . . ?
C2 C3 H3C 109.5 . . ?
H3A C3 H3C 109.5 . . ?
H3B C3 H3C 109.5 . . ?
C2 C4 H4A 109.5 . . ?
C2 C4 H4B 109.5 . . ?
H4A C4 H4B 109.5 . . ?
C2 C4 H4C 109.5 . . ?
H4A C4 H4C 109.5 . . ?
H4B C4 H4C 109.5 . . ?
C2 C5 H5A 109.5 . . ?
C2 C5 H5B 109.5 . . ?
H5A C5 H5B 109.5 . . ?
C2 C5 H5C 109.5 . . ?
H5A C5 H5C 109.5 . . ?
H5B C5 H5C 109.5 . . ?
O2 C6 C7 114.1(5) . . ?
O2 C6 H6A 108.7 . . ?
C7 C6 H6A 108.7 . . ?
O2 C6 H6B 108.7 . . ?
C7 C6 H6B 108.7 . . ?
H6A C6 H6B 107.6 . . ?
C6 C7 C8 110.6(6) . . ?
C6 C7 C9 108.3(6) . . ?
C8 C7 C9 110.4(7) . . ?
C6 C7 C10 110.9(5) . . ?
C8 C7 C10 108.8(6) . . ?
C9 C7 C10 107.8(7) . . ?
C7 C8 H8A 109.5 . . ?
C7 C8 H8B 109.5 . . ?
H8A C8 H8B 109.5 . . ?
C7 C8 H8C 109.5 . . ?
H8A C8 H8C 109.5 . . ?
H8B C8 H8C 109.5 . . ?
C7 C9 H9A 109.5 . . ?
C7 C9 H9B 109.5 . . ?
H9A C9 H9B 109.5 . . ?
C7 C9 H9C 109.5 . . ?
H9A C9 H9C 109.5 . . ?
H9B C9 H9C 109.5 . . ?
C7 C10 H10A 109.5 . . ?
C7 C10 H10B 109.5 . . ?
H10A C10 H10B 109.5 . . ?
C7 C10 H10C 109.5 . . ?
H10A C10 H10C 109.5 . . ?
H10B C10 H10C 109.5 . . ?
O3 C11 C12 128.8(7) . . ?
O3 C11 H11A 105.1 . . ?
C12 C11 H11A 105.1 . . ?
O3 C11 H11B 105.1 . . ?
C12 C11 H11B 105.1 . . ?
H11A C11 H11B 105.9 . . ?
C11 C12 C13 108.2(12) . . ?
C11 C12 C15 104.7(12) . . ?
C13 C12 C15 108.0(15) . . ?
C11 C12 C14 114.3(6) . . ?
C13 C12 C14 110.7(6) . . ?
C15 C12 C14 110.6(7) . . ?
C12 C13 H13A 109.5 . . ?
C12 C13 H13B 109.5 . . ?
H13A C13 H13B 109.5 . . ?
C12 C13 H13C 109.5 . . ?
H13A C13 H13C 109.5 . . ?
H13B C13 H13C 109.5 . . ?
C12 C14 H14A 109.5 . . ?
C12 C14 H14B 109.5 . . ?
H14A C14 H14B 109.5 . . ?
C12 C14 H14C 109.5 . . ?
H14A C14 H14C 109.5 . . ?
H14B C14 H14C 109.5 . . ?
C12 C15 H15A 109.5 . . ?
C12 C15 H15B 109.5 . . ?
H15A C15 H15B 109.5 . . ?
C12 C15 H15C 109.5 . . ?
H15A C15 H15C 109.5 . . ?
H15B C15 H15C 109.5 . . ?

loop_
_geom_bond_atom_site_label_1
_geom_bond_atom_site_label_2
_geom_bond_distance
_geom_bond_site_symmetry_2
_geom_bond_publ_flag
Y1 O1 2.038(3) . ?
Y1 O2 2.240(4) . ?
Y1 O2 2.247(4) 4_657 ?
Y1 O3 2.264(4) . ?
Y1 O3 2.267(4) 4_657 ?
Y1 Y1 3.5556(7) 3_567 ?
Y1 Y1 3.5556(7) 4_657 ?
O1 C1 1.404(7) . ?
O2 C6 1.412(7) . ?
O2 Y1 2.247(4) 3_567 ?
O3 C11 1.349(10) . ?
O3 Y1 2.267(4) 3_567 ?
C1 C2 1.511(10) . ?
C1 H1A 0.9900 . ?
C1 H1B 0.9900 . ?
C2 C4 1.502(10) . ?
C2 C5 1.513(10) . ?
C2 C3 1.525(11) . ?
C3 H3A 0.9800 . ?
C3 H3B 0.9800 . ?
C3 H3C 0.9800 . ?
C4 H4A 0.9800 . ?
C4 H4B 0.9800 . ?
C4 H4C 0.9800 . ?
C5 H5A 0.9800 . ?
C5 H5B 0.9800 . ?
C5 H5C 0.9800 . ?
C6 C7 1.516(8) . ?
C6 H6A 0.9900 . ?
C6 H6B 0.9900 . ?
C7 C8 1.520(9) . ?
C7 C9 1.522(10) . ?
C7 C10 1.530(9) . ?
C8 H8A 0.9800 . ?
C8 H8B 0.9800 . ?
C8 H8C 0.9800 . ?
C9 H9A 0.9800 . ?
C9 H9B 0.9800 . ?
C9 H9C 0.9800 . ?
C10 H10A 0.9800 . ?
C10 H10B 0.9800 . ?
C10 H10C 0.9800 . ?
C11 C12 1.409(10) . ?
C11 H11A 0.9900 . ?
C11 H11B 0.9900 . ?
C12 C13 1.424(11) . ?
C12 C15 1.425(13) . ?
C12 C14 1.531(9) . ?
C13 H13A 0.9800 . ?
C13 H13B 0.9800 . ?
C13 H13C 0.9800 . ?
C14 H14A 0.9800 . ?
C14 H14B 0.9800 . ?
C14 H14C 0.9800 . ?
C15 H15A 0.9800 . ?
C15 H15B 0.9800 . ?
C15 H15C 0.9800 . ?
